data_4082580
loop_
_publ_author_name
'Horeglad, Pawe\/l'
'Ablialimov, Osman'
'Szczepaniak, Grzegorz'
'D\;abrowska, Anna Maria'
'Dranka, Maciej'
'Zachara, Janusz'

_publ_section_title
;
 Dialkylgallium Complexes with Alkoxide and Aryloxide Ligands Possessing
 N-Heterocyclic Carbene Functionalities: Synthesis and Structure
;
_journal_issue 1
_journal_name_full Organometallics
_journal_page_first 100
_journal_paper_doi 10.1021/om400863y
_journal_volume 33
_journal_year 2014
_chemical_formula_moiety 'C20 H36 Ga2 N2 O'
_chemical_formula_sum 'C20 H36 Ga2 N2 O'
_chemical_formula_weight 459.95
_space_group_crystal_system monoclinic
_space_group_IT_number 14
_space_group_name_Hall '-P 2ybc'
_space_group_name_H-M_alt 'P 1 21/c 1'
_symmetry_cell_setting monoclinic
_symmetry_Int_Tables_number 14
_symmetry_space_group_name_Hall '-P 2ybc'
_symmetry_space_group_name_H-M 'P 1 21/c 1'
_atom_sites_solution_hydrogens geom
_atom_sites_solution_primary direct
_audit_creation_date 2013-06-27
_audit_creation_method
;
  Olex2 1.2-beta
  (compiled Apr 23 2013 17:54:37, GUI svn.r4466)
;
_cell_angle_alpha 90
_cell_angle_beta 91.9516(7)
_cell_angle_gamma 90
_cell_formula_units_Z 4
_cell_length_a 9.11334(7)
_cell_length_b 15.19257(11)
_cell_length_c 16.52020(12)
_cell_measurement_reflns_used 73856
_cell_measurement_temperature 100.0(2)
_cell_measurement_theta_max 32.6720
_cell_measurement_theta_min 3.6210
_cell_volume 2285.98(3)
_computing_cell_refinement
;
CrysAlisPro, Agilent Technologies,
Version 1.171.36.28 (release 01-02-2013 CrysAlis171 .NET)
(compiled Feb  1 2013,16:14:44)
;
_computing_data_collection
;
CrysAlisPro, Agilent Technologies,
Version 1.171.36.28 (release 01-02-2013 CrysAlis171 .NET)
(compiled Feb  1 2013,16:14:44)
;
_computing_data_reduction
;
CrysAlisPro, Agilent Technologies,
Version 1.171.36.28 (release 01-02-2013 CrysAlis171 .NET)
(compiled Feb  1 2013,16:14:44)
;
_computing_molecular_graphics
;
O. V. Dolomanov, L. J. Bourhis, R. J. Gildea, J. A. K. Howard and H. Puschmann,
OLEX2: a complete structure solution, refinement and analysis program.
J. Appl. Cryst. (2009). 42, 339-341.
;
_computing_publication_material
;
O. V. Dolomanov, L. J. Bourhis, R. J. Gildea, J. A. K. Howard and H. Puschmann,
OLEX2: a complete structure solution, refinement and analysis program.
J. Appl. Cryst. (2009). 42, 339-341.
;
_computing_structure_refinement
;
SHELXL-2013, G.M. Sheldrick, Acta Cryst.
(2008). A64, 112-122
;
_computing_structure_solution
;
SHELXS, G.M. Sheldrick, Acta Cryst.
(2008). A64, 112-122
;
_diffrn_ambient_temperature 100.0(2)
_diffrn_detector_area_resol_mean 10.3347
_diffrn_measured_fraction_theta_full 0.9979
_diffrn_measured_fraction_theta_max 0.9979
_diffrn_measurement_details
;
  1 omega  -81.00   -1.50   0.7500    5.0000
omega____ theta____ kappa____ phi______ frames
    -      -19.6509  131.0000   99.4793 106

  2 omega  -90.00  -12.00   0.7500    5.0000
omega____ theta____ kappa____ phi______ frames
    -      -19.6509  146.0000 -141.8508 104

  3 omega  -97.00  -67.75   0.7500    5.0000
omega____ theta____ kappa____ phi______ frames
    -      -19.6509  154.0000  -59.2148 39

  4 omega  -77.00   13.00   0.7500    5.0000
omega____ theta____ kappa____ phi______ frames
    -      -19.6509  -77.0000 -180.0000 120

  5 omega  -90.00   -9.00   0.7500    5.0000
omega____ theta____ kappa____ phi______ frames
    -      -19.6509  -57.0000   60.0000 108

  6 omega  -41.50   56.00   0.7500    5.0000
omega____ theta____ kappa____ phi______ frames
    -      -19.6509   38.0000   90.0000 130

  7 omega  -97.00    7.25   0.7500    5.0000
omega____ theta____ kappa____ phi______ frames
    -      -19.6509  -77.0000  -30.0000 139

  8 omega  -22.00   46.25   0.7500    5.0000
omega____ theta____ kappa____ phi______ frames
    -      -19.6509   57.0000 -150.0000 91

  9 omega  -56.00   44.50   0.7500    5.0000
omega____ theta____ kappa____ phi______ frames
    -       20.1196  -38.0000  -60.0000 134

 10 omega  -98.00   13.00   0.7500    5.0000
omega____ theta____ kappa____ phi______ frames
    -      -19.6509  -77.0000   30.0000 148

 11 omega -109.00  -34.00   0.7500    5.0000
omega____ theta____ kappa____ phi______ frames
    -      -19.6509 -179.0000  -60.0000 100

 12 omega  -96.00    6.00   0.7500    5.0000
omega____ theta____ kappa____ phi______ frames
    -      -19.6509  -38.0000 -120.0000 136

 13 omega -109.00  -34.00   0.7500    5.0000
omega____ theta____ kappa____ phi______ frames
    -      -19.6509 -179.0000  120.0000 100

 14 omega  -94.00    8.75   0.7500    5.0000
omega____ theta____ kappa____ phi______ frames
    -      -19.6509  -57.0000  150.0000 137

 15 omega  -49.00   53.00   0.7500    5.0000
omega____ theta____ kappa____ phi______ frames
    -      -19.6509   57.0000  -30.0000 136

 16 omega   -4.00   62.00   0.7500    5.0000
omega____ theta____ kappa____ phi______ frames
    -       20.1196  -99.0000  120.0000 88

 17 omega -101.00   25.75   0.7500    5.0000
omega____ theta____ kappa____ phi______ frames
    -      -19.6509  -19.0000  -30.0000 169

 18 omega  -97.00  -16.00   0.7500    5.0000
omega____ theta____ kappa____ phi______ frames
    -      -19.6509  154.0000  -59.2148 108

 19 omega  -94.00    8.75   0.7500    5.0000
omega____ theta____ kappa____ phi______ frames
    -      -19.6509  -57.0000  -90.0000 137

 20 omega  -66.00   60.75   0.7500    5.0000
omega____ theta____ kappa____ phi______ frames
    -      -19.6509   19.0000   30.0000 169

 21 omega  -96.00    6.00   0.7500    5.0000
omega____ theta____ kappa____ phi______ frames
    -      -19.6509  -38.0000   30.0000 136

 22 omega  -76.00    5.00   0.7500    5.0000
omega____ theta____ kappa____ phi______ frames
    -      -19.6509  123.0000  -95.9414 108

 23 omega   56.00  110.00   0.7500    5.0000
omega____ theta____ kappa____ phi______ frames
    -       20.1196  179.0000  -30.0000 72

 24 omega  -93.00  -12.00   0.7500    5.0000
omega____ theta____ kappa____ phi______ frames
    -      -19.6509  150.0000  101.8682 108

 25 omega   -6.00   96.00   0.7500    5.0000
omega____ theta____ kappa____ phi______ frames
    -       20.1196   38.0000  -90.0000 136

 26 omega  -59.00   29.50   0.7500    5.0000
omega____ theta____ kappa____ phi______ frames
    -       20.1196  -77.0000  -30.0000 118
;
_diffrn_measurement_device_type 'Xcalibur, Atlas, Gemini A Ultra'
_diffrn_measurement_method '\w scans'
_diffrn_orient_matrix_UB_11 0.0290777000
_diffrn_orient_matrix_UB_12 -0.0246192000
_diffrn_orient_matrix_UB_13 0.0333111000
_diffrn_orient_matrix_UB_21 0.0611746000
_diffrn_orient_matrix_UB_22 0.0288275000
_diffrn_orient_matrix_UB_23 0.0029548000
_diffrn_orient_matrix_UB_31 -0.0384029000
_diffrn_orient_matrix_UB_32 0.0272663000
_diffrn_orient_matrix_UB_33 0.0269648000
_diffrn_radiation_monochromator graphite
_diffrn_radiation_probe x-ray
_diffrn_radiation_type 'Mo K\a'
_diffrn_radiation_wavelength 0.7107
_diffrn_reflns_av_R_equivalents 0.0285
_diffrn_reflns_av_unetI/netI 0.0071
_diffrn_reflns_Laue_measured_fraction_full 0.997
_diffrn_reflns_Laue_measured_fraction_max 0.998
_diffrn_reflns_limit_h_max 12
_diffrn_reflns_limit_h_min -12
_diffrn_reflns_limit_k_max 21
_diffrn_reflns_limit_k_min -21
_diffrn_reflns_limit_l_max 22
_diffrn_reflns_limit_l_min -22
_diffrn_reflns_number 141485
_diffrn_reflns_point_group_measured_fraction_full 0.997
_diffrn_reflns_point_group_measured_fraction_max 0.998
_diffrn_reflns_theta_full 25.242
_diffrn_reflns_theta_max 29.484
_diffrn_reflns_theta_min 3.387
_diffrn_source 'Enhance (Mo) X-ray Source'
_exptl_absorpt_coefficient_mu 2.366
_exptl_absorpt_correction_T_max 0.470
_exptl_absorpt_correction_T_min 0.318
_exptl_absorpt_correction_type gaussian
_exptl_absorpt_process_details
;
CrysAlisPro, Agilent Technologies,
Version 1.171.36.28 (release 01-02-2013 CrysAlis171 .NET)
(compiled Feb  1 2013,16:14:44)
Numerical absorption correction based on gaussian integration over
            a multifaceted crystal model
;
_exptl_crystal_colour colourless
_exptl_crystal_colour_primary colourless
_exptl_crystal_density_diffrn 1.336
_exptl_crystal_description block
_exptl_crystal_F_000 960
_exptl_crystal_size_max 0.55
_exptl_crystal_size_mid 0.45
_exptl_crystal_size_min 0.41
_refine_diff_density_max 0.364
_refine_diff_density_min -0.466
_refine_diff_density_rms 0.049
_refine_ls_extinction_method none
_refine_ls_goodness_of_fit_ref 1.107
_refine_ls_hydrogen_treatment constr
_refine_ls_matrix_type full
_refine_ls_number_parameters 234
_refine_ls_number_reflns 6358
_refine_ls_number_restraints 0
_refine_ls_restrained_S_all 1.107
_refine_ls_R_factor_all 0.0190
_refine_ls_R_factor_gt 0.0176
_refine_ls_shift/su_max 0.001
_refine_ls_shift/su_mean 0.000
_refine_ls_structure_factor_coef Fsqd
_refine_ls_weighting_details 'w=1/[\s^2^(Fo^2^)+(0.0214P)^2^+1.0221P] where P=(Fo^2^+2Fc^2^)/3'
_refine_ls_weighting_scheme calc
_refine_ls_wR_factor_gt 0.0473
_refine_ls_wR_factor_ref 0.0483
_reflns_Friedel_coverage 0.000
_reflns_number_gt 6073
_reflns_number_total 6358
_reflns_threshold_expression 'I > 2\s(I)'
_cod_data_source_file om400863y_si_002.cif
_cod_data_source_block compd_2
_cod_original_sg_symbol_H-M 'P 21/c'
_cod_database_code 4082580
_shelx_space_group_comment
;
The symmetry employed for this shelxl refinement is uniquely defined
by the following loop, which should always be used as a source of
symmetry information in preference to the above space-group names.
They are only intended as comments.
;
_shelxl_version_number 2013-3

loop_
_space_group_symop_operation_xyz
'x, y, z'
'-x, y+1/2, -z+1/2'
'-x, -y, -z'
'x, -y-1/2, z-1/2'

loop_
_atom_site_label
_atom_site_type_symbol
_atom_site_fract_x
_atom_site_fract_y
_atom_site_fract_z
_atom_site_U_iso_or_equiv
_atom_site_adp_type
_atom_site_occupancy
_atom_site_site_symmetry_order
_atom_site_calc_flag
_atom_site_refinement_flags_posn
_atom_site_refinement_flags_adp
Ga1 Ga 0.28270(2) 0.41393(2) 0.38397(2) 0.01563(3) Uani 1 1 d . .
Ga2 Ga 0.20500(2) 0.53874(2) 0.21156(2) 0.01805(4) Uani 1 1 d . .
O1 O 0.17773(8) 0.43266(5) 0.28118(5) 0.01770(14) Uani 1 1 d . .
N1 N -0.02538(9) 0.35426(6) 0.42474(6) 0.01776(17) Uani 1 1 d . .
N2 N 0.13736(9) 0.26805(6) 0.48153(5) 0.01609(16) Uani 1 1 d . .
C1 C 0.11819(11) 0.33924(7) 0.43573(6) 0.01558(18) Uani 1 1 d . .
C2 C -0.11461(11) 0.28077(7) 0.45487(7) 0.0197(2) Uani 1 1 d . .
H2A H -0.1507 0.2424 0.4101 0.024 Uiso 1 1 calc R U
H2B H -0.1992 0.3025 0.4852 0.024 Uiso 1 1 calc R U
C3 C -0.00305(11) 0.23293(7) 0.51053(7) 0.0196(2) Uani 1 1 d . .
H3A H -0.0167 0.2478 0.5681 0.024 Uiso 1 1 calc R U
H3B H -0.0093 0.1683 0.5035 0.024 Uiso 1 1 calc R U
C4 C 0.45944(13) 0.34516(9) 0.36046(8) 0.0280(2) Uani 1 1 d . .
H4A H 0.4311 0.2927 0.3291 0.042 Uiso 1 1 calc R U
H4B H 0.5090 0.3273 0.4114 0.042 Uiso 1 1 calc R U
H4C H 0.5261 0.3813 0.3291 0.042 Uiso 1 1 calc R U
C5 C 0.29400(15) 0.52784(8) 0.44139(7) 0.0271(2) Uani 1 1 d . .
H5A H 0.3392 0.5719 0.4067 0.041 Uiso 1 1 calc R U
H5B H 0.3535 0.5211 0.4915 0.041 Uiso 1 1 calc R U
H5C H 0.1949 0.5471 0.4544 0.041 Uiso 1 1 calc R U
C6 C 0.07344(13) 0.36748(7) 0.25607(7) 0.0208(2) Uani 1 1 d . .
H6A H 0.1008 0.3103 0.2811 0.025 Uiso 1 1 calc R U
H6B H 0.0749 0.3605 0.1965 0.025 Uiso 1 1 calc R U
C7 C -0.08099(13) 0.39276(8) 0.28044(7) 0.0234(2) Uani 1 1 d . .
H7A H -0.1170 0.4419 0.2457 0.028 Uiso 1 1 calc R U
H7B H -0.1475 0.3420 0.2710 0.028 Uiso 1 1 calc R U
C8 C 0.27636(11) 0.23456(7) 0.51088(6) 0.01588(18) Uani 1 1 d . .
C9 C 0.34514(12) 0.27280(8) 0.57893(7) 0.0202(2) Uani 1 1 d . .
C10 C 0.47966(12) 0.23785(8) 0.60603(7) 0.0229(2) Uani 1 1 d . .
H10 H 0.5286 0.2628 0.6523 0.027 Uiso 1 1 calc R U
C11 C 0.54363(12) 0.16738(8) 0.56697(7) 0.0211(2) Uani 1 1 d . .
C12 C 0.47200(11) 0.13098(7) 0.49901(7) 0.0199(2) Uani 1 1 d . .
H12 H 0.5158 0.0831 0.4719 0.024 Uiso 1 1 calc R U
C13 C 0.33688(11) 0.16369(7) 0.47004(6) 0.01713(18) Uani 1 1 d . .
C14 C 0.27825(15) 0.34946(10) 0.62212(8) 0.0321(3) Uani 1 1 d . .
H14A H 0.2847 0.4024 0.5885 0.048 Uiso 1 1 calc R U
H14B H 0.3315 0.3591 0.6739 0.048 Uiso 1 1 calc R U
H14C H 0.1750 0.3367 0.6321 0.048 Uiso 1 1 calc R U
C15 C 0.68705(13) 0.12957(9) 0.59943(8) 0.0297(3) Uani 1 1 d . .
H15A H 0.7527 0.1776 0.6167 0.045 Uiso 1 1 calc R U
H15B H 0.7329 0.0953 0.5569 0.045 Uiso 1 1 calc R U
H15C H 0.6686 0.0913 0.6457 0.045 Uiso 1 1 calc R U
C16 C 0.25887(13) 0.12423(8) 0.39702(7) 0.0243(2) Uani 1 1 d . .
H16A H 0.1649 0.0993 0.4129 0.036 Uiso 1 1 calc R U
H16B H 0.3198 0.0776 0.3746 0.036 Uiso 1 1 calc R U
H16C H 0.2411 0.1700 0.3561 0.036 Uiso 1 1 calc R U
C21 C -0.08640(12) 0.42043(7) 0.36893(7) 0.0206(2) Uani 1 1 d . .
H21A H -0.0310 0.4760 0.3766 0.025 Uiso 1 1 calc R U
H21B H -0.1897 0.4319 0.3823 0.025 Uiso 1 1 calc R U
C22 C 0.08493(17) 0.63133(8) 0.26356(8) 0.0329(3) Uani 1 1 d . .
H22A H -0.0192 0.6155 0.2585 0.049 Uiso 1 1 calc R U
H22B H 0.1007 0.6879 0.2367 0.049 Uiso 1 1 calc R U
H22C H 0.1143 0.6361 0.3210 0.049 Uiso 1 1 calc R U
C23 C 0.42032(14) 0.55517(10) 0.22206(8) 0.0313(3) Uani 1 1 d . .
H23A H 0.4511 0.5545 0.2795 0.047 Uiso 1 1 calc R U
H23B H 0.4469 0.6117 0.1981 0.047 Uiso 1 1 calc R U
H23C H 0.4695 0.5074 0.1938 0.047 Uiso 1 1 calc R U
C24 C 0.13239(15) 0.49938(9) 0.10248(7) 0.0292(3) Uani 1 1 d . .
H24A H 0.1900 0.4486 0.0853 0.044 Uiso 1 1 calc R U
H24B H 0.1426 0.5475 0.0636 0.044 Uiso 1 1 calc R U
H24C H 0.0288 0.4826 0.1048 0.044 Uiso 1 1 calc R U

loop_
_atom_site_aniso_label
_atom_site_aniso_U_11
_atom_site_aniso_U_22
_atom_site_aniso_U_33
_atom_site_aniso_U_23
_atom_site_aniso_U_13
_atom_site_aniso_U_12
Ga1 0.01483(6) 0.01600(6) 0.01603(6) 0.00079(4) -0.00017(4) -0.00158(4)
Ga2 0.02317(6) 0.01455(6) 0.01668(6) 0.00127(4) 0.00420(4) 0.00223(4)
O1 0.0222(4) 0.0140(3) 0.0167(3) 0.0006(3) -0.0025(3) -0.0026(3)
N1 0.0139(4) 0.0167(4) 0.0226(4) 0.0036(3) -0.0002(3) 0.0010(3)
N2 0.0125(4) 0.0164(4) 0.0194(4) 0.0031(3) 0.0014(3) 0.0009(3)
C1 0.0153(4) 0.0154(4) 0.0161(4) -0.0009(3) 0.0004(3) 0.0009(3)
C2 0.0144(4) 0.0184(5) 0.0261(5) 0.0020(4) 0.0008(4) -0.0009(4)
C3 0.0153(4) 0.0197(5) 0.0241(5) 0.0043(4) 0.0034(4) -0.0005(4)
C4 0.0191(5) 0.0312(6) 0.0340(6) 0.0083(5) 0.0061(4) 0.0042(4)
C5 0.0335(6) 0.0244(6) 0.0235(5) -0.0057(4) -0.0001(5) -0.0082(5)
C6 0.0273(5) 0.0154(5) 0.0194(5) -0.0019(4) -0.0041(4) -0.0037(4)
C7 0.0229(5) 0.0211(5) 0.0255(5) 0.0032(4) -0.0088(4) -0.0025(4)
C8 0.0136(4) 0.0167(4) 0.0174(4) 0.0039(4) 0.0008(3) 0.0014(3)
C9 0.0186(5) 0.0231(5) 0.0189(5) -0.0004(4) 0.0005(4) 0.0022(4)
C10 0.0197(5) 0.0301(6) 0.0186(5) 0.0025(4) -0.0026(4) 0.0003(4)
C11 0.0156(4) 0.0251(5) 0.0225(5) 0.0097(4) 0.0009(4) 0.0019(4)
C12 0.0176(5) 0.0171(5) 0.0253(5) 0.0043(4) 0.0037(4) 0.0033(4)
C13 0.0162(4) 0.0156(4) 0.0197(5) 0.0024(4) 0.0020(3) -0.0001(3)
C14 0.0295(6) 0.0382(7) 0.0284(6) -0.0134(5) -0.0025(5) 0.0087(5)
C15 0.0176(5) 0.0377(7) 0.0334(6) 0.0127(5) -0.0020(4) 0.0056(5)
C16 0.0205(5) 0.0249(5) 0.0275(5) -0.0080(4) -0.0001(4) 0.0003(4)
C21 0.0170(5) 0.0180(5) 0.0266(5) 0.0043(4) -0.0029(4) 0.0035(4)
C22 0.0469(8) 0.0195(5) 0.0330(6) 0.0018(5) 0.0121(6) 0.0113(5)
C23 0.0284(6) 0.0343(7) 0.0318(6) 0.0024(5) 0.0077(5) -0.0081(5)
C24 0.0376(7) 0.0315(6) 0.0184(5) 0.0020(5) -0.0005(4) 0.0076(5)

loop_
_atom_type_symbol
_atom_type_description
_atom_type_scat_dispersion_real
_atom_type_scat_dispersion_imag
_atom_type_scat_source
C C 0.0033 0.0016 'International Tables Vol C Tables 4.2.6.8 and 6.1.1.4'
H H 0.0000 0.0000 'International Tables Vol C Tables 4.2.6.8 and 6.1.1.4'
Ga Ga 0.2307 1.6083 'International Tables Vol C Tables 4.2.6.8 and 6.1.1.4'
N N 0.0061 0.0033 'International Tables Vol C Tables 4.2.6.8 and 6.1.1.4'
O O 0.0106 0.0060 'International Tables Vol C Tables 4.2.6.8 and 6.1.1.4'

loop_
_exptl_crystal_face_index_h
_exptl_crystal_face_index_k
_exptl_crystal_face_index_l
_exptl_crystal_face_perp_dist
-7 14 13 0.3360
0 -9 21 0.2358
-13 2 -1 0.2963
-13 -3 3 0.2822
0 16 16 0.2592
13 2 -4 0.2796
-4 -16 -13 0.2872
-2 -16 15 0.2053
-7 12 15 0.3176
2 16 -15 0.2250
3 13 -18 0.2254
-2 14 -17 0.2573
-12 6 -6 0.3196
0 13 18 0.2521
-5 -12 -17 0.2747
1 19 11 0.2844
-1 -15 17 0.1759
0 -14 -17 0.1901
2 11 -20 0.2239
1 -8 -22 0.1852
13 -2 1 0.2460

loop_
_geom_angle_atom_site_label_1
_geom_angle_atom_site_label_2
_geom_angle_atom_site_label_3
_geom_angle
O1 Ga1 C1 95.66(4)
O1 Ga1 C4 106.69(5)
O1 Ga1 C5 107.93(4)
C4 Ga1 C1 113.34(5)
C4 Ga1 C5 122.01(6)
C5 Ga1 C1 107.83(5)
C22 Ga2 O1 103.88(5)
C23 Ga2 O1 101.15(5)
C23 Ga2 C22 115.47(6)
C23 Ga2 C24 114.53(6)
C24 Ga2 O1 103.56(5)
C24 Ga2 C22 115.56(6)
Ga1 O1 Ga2 123.63(4)
C6 O1 Ga1 117.19(6)
C6 O1 Ga2 119.17(6)
C1 N1 C2 111.92(8)
C1 N1 C21 123.62(9)
C21 N1 C2 122.04(9)
C1 N2 C3 112.29(8)
C1 N2 C8 125.38(9)
C8 N2 C3 121.72(8)
N1 C1 Ga1 124.48(7)
N2 C1 Ga1 126.44(7)
N2 C1 N1 109.03(9)
N1 C2 C3 101.49(8)
N2 C3 C2 101.43(8)
O1 C6 C7 111.12(9)
C21 C7 C6 112.51(9)
C9 C8 N2 119.48(9)
C13 C8 N2 118.02(9)
C13 C8 C9 122.50(9)
C8 C9 C10 117.75(10)
C8 C9 C14 121.74(10)
C10 C9 C14 120.51(10)
C11 C10 C9 121.49(10)
C10 C11 C12 119.20(10)
C10 C11 C15 120.03(11)
C12 C11 C15 120.75(11)
C11 C12 C13 121.18(10)
C8 C13 C12 117.87(10)
C8 C13 C16 120.80(9)
C12 C13 C16 121.32(10)
N1 C21 C7 113.05(9)

loop_
_geom_bond_atom_site_label_1
_geom_bond_atom_site_label_2
_geom_bond_distance
Ga1 O1 1.9414(8)
Ga1 C1 2.0865(10)
Ga1 C4 1.9697(12)
Ga1 C5 1.9745(12)
Ga2 O1 2.0003(8)
Ga2 C22 1.9945(12)
Ga2 C23 1.9799(13)
Ga2 C24 1.9904(12)
O1 C6 1.4245(13)
N1 C1 1.3345(13)
N1 C2 1.4775(13)
N1 C21 1.4612(13)
N2 C1 1.3282(13)
N2 C3 1.4810(13)
N2 C8 1.4341(12)
C2 C3 1.5309(15)
C6 C7 1.5261(17)
C7 C21 1.5235(17)
C8 C9 1.3951(15)
C8 C13 1.3942(14)
C9 C10 1.3957(15)
C9 C14 1.5055(16)
C10 C11 1.3885(17)
C11 C12 1.3938(16)
C11 C15 1.5094(15)
C12 C13 1.3973(14)
C13 C16 1.5039(15)

loop_
_geom_torsion_atom_site_label_1
_geom_torsion_atom_site_label_2
_geom_torsion_atom_site_label_3
_geom_torsion_atom_site_label_4
_geom_torsion
Ga1 O1 C6 C7 95.04(9)
Ga2 O1 C6 C7 -83.45(10)
O1 C6 C7 C21 -48.93(12)
N1 C2 C3 N2 -18.25(10)
N2 C8 C9 C10 179.45(10)
N2 C8 C9 C14 -0.81(16)
N2 C8 C13 C12 -179.72(9)
N2 C8 C13 C16 0.47(15)
C1 N1 C2 C3 17.87(12)
C1 N1 C21 C7 75.09(13)
C1 N2 C3 C2 15.06(11)
C1 N2 C8 C9 80.41(14)
C1 N2 C8 C13 -100.22(12)
C2 N1 C1 Ga1 168.37(7)
C2 N1 C1 N2 -9.17(12)
C2 N1 C21 C7 -85.82(12)
C3 N2 C1 Ga1 178.09(7)
C3 N2 C1 N1 -4.44(12)
C3 N2 C8 C9 -90.01(13)
C3 N2 C8 C13 89.37(12)
C6 C7 C21 N1 -54.70(13)
C8 N2 C1 Ga1 6.89(15)
C8 N2 C1 N1 -175.63(9)
C8 N2 C3 C2 -173.38(9)
C8 C9 C10 C11 -0.02(17)
C9 C8 C13 C12 -0.37(16)
C9 C8 C13 C16 179.83(10)
C9 C10 C11 C12 0.21(17)
C9 C10 C11 C15 -178.20(11)
C10 C11 C12 C13 -0.49(16)
C11 C12 C13 C8 0.56(16)
C11 C12 C13 C16 -179.64(10)
C13 C8 C9 C10 0.11(16)
C13 C8 C9 C14 179.85(11)
C14 C9 C10 C11 -179.77(11)
C15 C11 C12 C13 177.91(10)
C21 N1 C1 Ga1 5.75(15)
C21 N1 C1 N2 -171.78(10)
C21 N1 C2 C3 -179.20(9)
